data_7006119
loop_
_publ_author_name
'Chisholm, Malcolm H.'
'Gallucci, Judith C.'
'Yin, Hongfeng'

_publ_section_title
;
 18-membered cyclic esters derived from glycolide and lactide:
 preparations, structures and coordination to sodium ions.
;
_journal_issue 42
_journal_name_full 'Dalton transactions (Cambridge, England : 2003)'
_journal_page_first 4811
_journal_page_last 4821
_journal_paper_doi 10.1039/b709081a
_journal_year 2007
_chemical_compound_source 'synthesis as described'
_chemical_formula_moiety 'C12 H12 O12'
_chemical_formula_sum 'C12 H12 O12'
_chemical_formula_weight 348.22
_chemical_name_common 'Chisholm 1371'
_chemical_name_systematic
;
?
;
_space_group_IT_number 14
_symmetry_cell_setting monoclinic
_symmetry_Int_Tables_number 14
_symmetry_space_group_name_Hall '-P 2ybc'
_symmetry_space_group_name_H-M 'P 1 21/c 1'
_atom_sites_solution_hydrogens geom
_atom_sites_solution_primary direct
_atom_sites_solution_secondary difmap
_audit_conform_dict_location ftp://ftp.iucr.org/pub/cif_core.dic
_audit_conform_dict_name cif_core.dic
_audit_conform_dict_version 2.2
_audit_creation_date 2005-05-05T17:21:50-00:00
_audit_creation_method 'WinGX routine CIF_UPDATE'
_cell_angle_alpha 90
_cell_angle_beta 102.408(9)
_cell_angle_gamma 90
_cell_formula_units_Z 2
_cell_length_a 7.6685(10)
_cell_length_b 5.9013(10)
_cell_length_c 16.004(3)
_cell_measurement_reflns_used 1776
_cell_measurement_temperature 150(2)
_cell_measurement_theta_max 27.485
_cell_measurement_theta_min 2.037
_cell_measurement_wavelength 0.71073
_cell_volume 707.3(2)
_computing_cell_refinement 'HKL Scalepack (Otwinowski & Minor 1997)'
_computing_data_collection 'Collect (Nonius BV, 1997-2000)'
_computing_data_reduction 'HKL Denzo and Scalepack (Otwinowski & Minor 1997)'
_computing_molecular_graphics 'Ortep-3 for Windows (Farrugia, 1997)'
_computing_publication_material 'WinGX publication routines (Farrugia, 1999)'
_computing_structure_refinement 'SHELXL-97 (Sheldrick, 1997)'
_computing_structure_solution 'SHELXS-97 (Sheldrick, 1997)'
_diffrn_ambient_temperature 150(2)
_diffrn_detector 'CCD plate'
_diffrn_measured_fraction_theta_full 0.997
_diffrn_measured_fraction_theta_max 0.997
_diffrn_measurement_device '95mm CCD camera on \k-goniostat'
_diffrn_measurement_device_type KappaCCD
_diffrn_measurement_method 'phi and omega scans'
_diffrn_orient_matrix_type 'by Nonius Collect from scalepack cell'
_diffrn_orient_matrix_UB_11 -0.599418E-1
_diffrn_orient_matrix_UB_12 0.119235
_diffrn_orient_matrix_UB_13 -0.42693E-2
_diffrn_orient_matrix_UB_21 -0.149834
_diffrn_orient_matrix_UB_22 -0.743527E-1
_diffrn_orient_matrix_UB_23 0.271337E-1
_diffrn_orient_matrix_UB_31 0.18864E-2
_diffrn_orient_matrix_UB_32 0.185341E-1
_diffrn_orient_matrix_UB_33 0.612047E-1
_diffrn_radiation_monochromator graphite
_diffrn_radiation_probe x-ray
_diffrn_radiation_type MoK\a
_diffrn_radiation_wavelength 0.71073
_diffrn_reflns_av_R_equivalents 0.033
_diffrn_reflns_limit_h_max 9
_diffrn_reflns_limit_h_min -9
_diffrn_reflns_limit_k_max 7
_diffrn_reflns_limit_k_min -7
_diffrn_reflns_limit_l_max 20
_diffrn_reflns_limit_l_min -20
_diffrn_reflns_number 17673
_diffrn_reflns_theta_full 27.47
_diffrn_reflns_theta_max 27.47
_diffrn_reflns_theta_min 2.72
_diffrn_source 'Enraf Nonius FR590'
_exptl_absorpt_coefficient_mu 0.151
_exptl_absorpt_correction_type none
_exptl_crystal_colour colorless
_exptl_crystal_density_diffrn 1.635
_exptl_crystal_density_method 'not measured'
_exptl_crystal_description plate
_exptl_crystal_F_000 360
_exptl_crystal_size_max 0.38
_exptl_crystal_size_mid 0.38
_exptl_crystal_size_min 0.12
_refine_diff_density_max 0.291
_refine_diff_density_min -0.259
_refine_diff_density_rms 0.059
_refine_ls_extinction_method none
_refine_ls_goodness_of_fit_ref 1.067
_refine_ls_hydrogen_treatment constr
_refine_ls_matrix_type full
_refine_ls_number_parameters 109
_refine_ls_number_reflns 1618
_refine_ls_number_restraints 0
_refine_ls_restrained_S_all 1.067
_refine_ls_R_factor_all 0.0514
_refine_ls_R_factor_gt 0.041
_refine_ls_shift/su_max 0.002
_refine_ls_shift/su_mean 0
_refine_ls_structure_factor_coef Fsqd
_refine_ls_weighting_details 'w=1/[\s^2^(Fo^2^)+(0.0698P)^2^+0.0716P] where P=(Fo^2^+2Fc^2^)/3'
_refine_ls_weighting_scheme calc
_refine_ls_wR_factor_gt 0.1042
_refine_ls_wR_factor_ref 0.1097
_reflns_number_gt 1313
_reflns_number_total 1618
_reflns_threshold_expression >2sigma(I)
_cod_data_source_file b709081a.txt
_cod_data_source_block Chisholm1371
_cod_original_sg_symbol_H-M 'P 21/c'
_cod_database_code 7006119

loop_
_symmetry_equiv_pos_as_xyz
'x, y, z'
'-x, y+1/2, -z+1/2'
'-x, -y, -z'
'x, -y-1/2, z-1/2'

loop_
_atom_site_label
_atom_site_type_symbol
_atom_site_fract_x
_atom_site_fract_y
_atom_site_fract_z
_atom_site_U_iso_or_equiv
_atom_site_adp_type
_atom_site_occupancy
_atom_site_symmetry_multiplicity
_atom_site_calc_flag
_atom_site_refinement_flags
_atom_site_disorder_assembly
_atom_site_disorder_group
O1 O -0.04622(12) 0.18680(16) -0.08323(6) 0.0273(3) Uani 1 1 d . . .
O2 O 0.30843(13) 0.44434(17) -0.05034(6) 0.0275(3) Uani 1 1 d . . .
O3 O 0.46726(13) 0.05313(17) 0.20358(6) 0.0302(3) Uani 1 1 d . . .
O4 O 0.00000(13) -0.01309(16) -0.19657(6) 0.0251(3) Uani 1 1 d . . .
O5 O 0.29048(12) 0.09873(16) 0.00640(6) 0.0237(3) Uani 1 1 d . . .
O6 O 0.23341(12) 0.28090(16) 0.14912(6) 0.0240(3) Uani 1 1 d . . .
C1 C 0.04915(18) 0.0744(2) -0.11701(8) 0.0219(3) Uani 1 1 d . . .
C2 C 0.23778(19) 0.0046(2) -0.07773(9) 0.0243(3) Uani 1 1 d . . .
H2A H 0.2458 -0.1627 -0.0746 0.029 Uiso 1 1 calc R . .
H2B H 0.3191 0.0589 -0.1138 0.029 Uiso 1 1 calc R . .
C3 C 0.31003(16) 0.3241(2) 0.01065(8) 0.0214(3) Uani 1 1 d . . .
C4 C 0.33891(19) 0.4085(2) 0.10159(8) 0.0242(3) Uani 1 1 d . . .
H4A H 0.4668 0.3945 0.1295 0.029 Uiso 1 1 calc R . .
H4B H 0.3058 0.5706 0.1015 0.029 Uiso 1 1 calc R . .
C5 C 0.31283(19) 0.1033(2) 0.19432(8) 0.0235(3) Uani 1 1 d . . .
C6 C 0.18441(18) -0.0246(3) 0.23645(9) 0.0265(3) Uani 1 1 d . . .
H6A H 0.2103 -0.1887 0.2348 0.032 Uiso 1 1 calc R . .
H6B H 0.2044 0.0214 0.2972 0.032 Uiso 1 1 calc R . .

loop_
_atom_site_aniso_label
_atom_site_aniso_U_11
_atom_site_aniso_U_22
_atom_site_aniso_U_33
_atom_site_aniso_U_23
_atom_site_aniso_U_13
_atom_site_aniso_U_12
O1 0.0249(5) 0.0297(6) 0.0281(5) -0.0045(4) 0.0072(4) 0.0015(4)
O2 0.0302(6) 0.0293(6) 0.0223(5) 0.0047(4) 0.0038(4) -0.0033(4)
O3 0.0239(6) 0.0367(6) 0.0295(6) 0.0056(4) 0.0047(4) 0.0043(4)
O4 0.0232(5) 0.0328(6) 0.0193(5) -0.0018(4) 0.0050(4) -0.0004(4)
O5 0.0281(5) 0.0224(5) 0.0197(5) -0.0001(4) 0.0027(4) 0.0000(4)
O6 0.0240(5) 0.0273(5) 0.0207(5) 0.0023(4) 0.0052(4) 0.0014(4)
C1 0.0245(7) 0.0215(7) 0.0202(6) 0.0013(5) 0.0061(5) -0.0031(5)
C2 0.0258(7) 0.0243(7) 0.0226(7) -0.0019(6) 0.0047(6) 0.0010(6)
C3 0.0167(6) 0.0229(7) 0.0239(7) 0.0021(5) 0.0026(5) 0.0004(5)
C4 0.0260(7) 0.0241(7) 0.0219(7) 0.0015(6) 0.0040(6) -0.0022(6)
C5 0.0264(7) 0.0253(7) 0.0177(6) -0.0017(5) 0.0025(5) 0.0001(6)
C6 0.0239(8) 0.0349(8) 0.0193(7) 0.0018(6) 0.0013(5) -0.0008(6)

loop_
_atom_type_symbol
_atom_type_description
_atom_type_scat_dispersion_real
_atom_type_scat_dispersion_imag
_atom_type_scat_source
C C 0.0033 0.0016 'International Tables Vol C Tables 4.2.6.8 and 6.1.1.4'
H H 0 0 'International Tables Vol C Tables 4.2.6.8 and 6.1.1.4'
O O 0.0106 0.006 'International Tables Vol C Tables 4.2.6.8 and 6.1.1.4'

loop_
_geom_angle_atom_site_label_1
_geom_angle_atom_site_label_2
_geom_angle_atom_site_label_3
_geom_angle
_geom_angle_site_symmetry_1
_geom_angle_site_symmetry_3
_geom_angle_publ_flag
C1 O4 C6 114.07(11) . 3 ?
C3 O5 C2 116.04(10) . . ?
C5 O6 C4 116.89(11) . . ?
O1 C1 O4 124.27(13) . . ?
O1 C1 C2 125.97(12) . . ?
O4 C1 C2 109.74(11) . . ?
O5 C2 C1 109.77(11) . . ?
O5 C2 H2A 109.7 . . ?
C1 C2 H2A 109.7 . . ?
O5 C2 H2B 109.7 . . ?
C1 C2 H2B 109.7 . . ?
H2A C2 H2B 108.2 . . ?
O2 C3 O5 124.24(12) . . ?
O2 C3 C4 124.11(13) . . ?
O5 C3 C4 111.63(11) . . ?
O6 C4 C3 110.80(11) . . ?
O6 C4 H4A 109.5 . . ?
C3 C4 H4A 109.5 . . ?
O6 C4 H4B 109.5 . . ?
C3 C4 H4B 109.5 . . ?
H4A C4 H4B 108.1 . . ?
O3 C5 O6 125.51(13) . . ?
O3 C5 C6 122.91(13) . . ?
O6 C5 C6 111.53(12) . . ?
O4 C6 C5 113.45(11) 3 . ?
O4 C6 H6A 108.9 3 . ?
C5 C6 H6A 108.9 . . ?
O4 C6 H6B 108.9 3 . ?
C5 C6 H6B 108.9 . . ?
H6A C6 H6B 107.7 . . ?

loop_
_geom_bond_atom_site_label_1
_geom_bond_atom_site_label_2
_geom_bond_distance
_geom_bond_site_symmetry_2
_geom_bond_publ_flag
O1 C1 1.1990(16) . ?
O2 C3 1.2048(16) . ?
O3 C5 1.1986(17) . ?
O4 C1 1.3503(16) . ?
O4 C6 1.4383(17) 3 ?
O5 C3 1.3383(17) . ?
O5 C2 1.4321(16) . ?
O6 C5 1.3431(17) . ?
O6 C4 1.4367(16) . ?
C1 C2 1.505(2) . ?
C2 H2A 0.99 . ?
C2 H2B 0.99 . ?
C3 C4 1.5089(19) . ?
C4 H4A 0.99 . ?
C4 H4B 0.99 . ?
C5 C6 1.510(2) . ?
C6 O4 1.4383(17) 3 ?
C6 H6A 0.99 . ?
C6 H6B 0.99 . ?

loop_
_geom_torsion_atom_site_label_1
_geom_torsion_atom_site_label_2
_geom_torsion_atom_site_label_3
_geom_torsion_atom_site_label_4
_geom_torsion
_geom_torsion_site_symmetry_1
_geom_torsion_site_symmetry_2
_geom_torsion_site_symmetry_3
_geom_torsion_site_symmetry_4
_geom_torsion_publ_flag
C6 O4 C1 O1 -4.69(18) 3 . . . ?
C6 O4 C1 C2 174.04(11) 3 . . . ?
C3 O5 C2 C1 -68.36(14) . . . . ?
O1 C1 C2 O5 -1.73(19) . . . . ?
O4 C1 C2 O5 179.57(10) . . . . ?
C2 O5 C3 O2 -9.77(18) . . . . ?
C2 O5 C3 C4 171.64(10) . . . . ?
C5 O6 C4 C3 93.91(13) . . . . ?
O2 C3 C4 O6 144.43(13) . . . . ?
O5 C3 C4 O6 -36.98(14) . . . . ?
C4 O6 C5 O3 6.10(19) . . . . ?
C4 O6 C5 C6 -176.31(11) . . . . ?
O3 C5 C6 O4 -160.94(13) . . . 3 ?
O6 C5 C6 O4 21.39(16) . . . 3 ?
